data_7203901
loop_
_publ_author_name
'von Hirschheydt, Thomas'
'Wolfart, Volker'
'Gleiter, Rolf'
'Irngartinger, Hermann'
'Oeser, Thomas'
'Rominger, Frank'
'Eisentr\"ager, Frank'

_publ_section_title
;
 A short survey of bicyclic diamines&#x200A;--&#x200A;syntheses and
 properties of N,N'-bridged-1,10-diazabicyclooctadeca-5,14-diynes
;
_journal_issue 2
_journal_name_full 'Journal of the Chemical Society, Perkin Transactions 2'
_journal_page_first 175
_journal_paper_doi 10.1039/a907609c
_journal_year 2000
_chemical_formula_sum 'C26 H44 N2'
_chemical_formula_weight 384.63
_chemical_name_systematic
;

 (42)

;
_space_group_IT_number 14
_symmetry_cell_setting monoclinic
_symmetry_space_group_name_Hall '-P 2yn'
_symmetry_space_group_name_H-M 'P 1 21/n 1'
_atom_sites_solution_hydrogens difmap
_atom_sites_solution_primary direct
_atom_sites_solution_secondary difmap
_audit_creation_method SHELXL-97
_cell_angle_alpha 90.00
_cell_angle_beta 91.5310(10)
_cell_angle_gamma 90.00
_cell_formula_units_Z 4
_cell_length_a 9.80340(10)
_cell_length_b 11.9812(2)
_cell_length_c 20.9007(3)
_cell_measurement_temperature 200(2)
_cell_volume 2454.05(6)
_computing_cell_refinement 'Bruker SMART'
_computing_data_collection 'Bruker SMART'
_computing_data_reduction 'Bruker SHELXTL'
_computing_molecular_graphics 'Bruker SHELXTL'
_computing_publication_material 'Bruker SHELXTL'
_computing_structure_refinement 'SHELXL-97 (Sheldrick, 1997)'
_computing_structure_solution 'SHELXS-97 (Sheldrick, 1990)'
_diffrn_ambient_temperature 200(2)
_diffrn_measured_fraction_theta_full 0.923
_diffrn_measured_fraction_theta_max 0.923
_diffrn_measurement_device_type 'CCD area detector'
_diffrn_measurement_method 'phi and omega scans'
_diffrn_radiation_monochromator graphite
_diffrn_radiation_source 'fine-focus sealed tube'
_diffrn_radiation_type MoK\a
_diffrn_radiation_wavelength 0.71073
_diffrn_reflns_av_R_equivalents 0.0216
_diffrn_reflns_av_sigmaI/netI 0.0212
_diffrn_reflns_limit_h_max 11
_diffrn_reflns_limit_h_min -11
_diffrn_reflns_limit_k_max 14
_diffrn_reflns_limit_k_min -14
_diffrn_reflns_limit_l_max 23
_diffrn_reflns_limit_l_min -25
_diffrn_reflns_number 17751
_diffrn_reflns_theta_full 25.56
_diffrn_reflns_theta_max 25.56
_diffrn_reflns_theta_min 1.95
_exptl_absorpt_coefficient_mu 0.060
_exptl_absorpt_correction_T_max 0.97
_exptl_absorpt_correction_T_min 0.73
_exptl_absorpt_correction_type multi-scan
_exptl_absorpt_process_details 'Blessing, Acta Cryst. (1995) A51 33-38.'
_exptl_crystal_colour colorless
_exptl_crystal_density_diffrn 1.041
_exptl_crystal_density_method 'not measured'
_exptl_crystal_description polyhedron
_exptl_crystal_F_000 856
_exptl_crystal_size_max .35
_exptl_crystal_size_mid .34
_exptl_crystal_size_min .32
_refine_diff_density_max 0.268
_refine_diff_density_min -0.163
_refine_diff_density_rms 0.036
_refine_ls_extinction_method none
_refine_ls_goodness_of_fit_ref 1.020
_refine_ls_hydrogen_treatment refall
_refine_ls_matrix_type full
_refine_ls_number_parameters 429
_refine_ls_number_reflns 4249
_refine_ls_number_restraints 0
_refine_ls_restrained_S_all 1.020
_refine_ls_R_factor_all 0.0544
_refine_ls_R_factor_gt 0.0403
_refine_ls_shift/su_max 0.082
_refine_ls_shift/su_mean 0.009
_refine_ls_structure_factor_coef Fsqd
_refine_ls_weighting_details 'calc w=1/[\s^2^(Fo^2^)+(0.0570P)^2^+0.5015P] where P=(Fo^2^+2Fc^2^)/3'
_refine_ls_weighting_scheme calc
_refine_ls_wR_factor_gt 0.1002
_refine_ls_wR_factor_ref 0.1104
_reflns_number_gt 3407
_reflns_number_total 4249
_reflns_threshold_expression >2sigma(I)
_cod_data_source_file a907609c.txt
_cod_data_source_block th15
_cod_depositor_comments
;
The following automatic conversions were performed:
'_symmetry_cell_setting' value 'Monoclinic' changed to 'monoclinic'
according to '/home/saulius/struct/CIF-dictionaries/cif_core.dic'
dictionary named 'cif_core.dic' version 2.4.1 from 2010-06-29.

Automatic conversion script
Id: cif_fix_enum 1527 2010-12-29 10:47:43Z saulius 
;
_cod_original_sg_symbol_H-M P2(1)/n
_cod_database_code 7203901

loop_
_symmetry_equiv_pos_as_xyz
'x, y, z'
'-x+1/2, y+1/2, -z+1/2'
'-x, -y, -z'
'x-1/2, -y-1/2, z-1/2'

loop_
_atom_site_label
_atom_site_type_symbol
_atom_site_fract_x
_atom_site_fract_y
_atom_site_fract_z
_atom_site_U_iso_or_equiv
_atom_site_adp_type
_atom_site_occupancy
_atom_site_symmetry_multiplicity
_atom_site_calc_flag
_atom_site_refinement_flags
_atom_site_disorder_assembly
_atom_site_disorder_group
N1 N 0.73469(11) 1.14688(9) 0.12875(5) 0.0364(3) Uani 1 1 d . . .
C2 C 0.7456(2) 1.17161(14) 0.06011(7) 0.0562(5) Uani 1 1 d . . .
H2A H 0.8435(19) 1.1956(14) 0.0528(8) 0.064(5) Uiso 1 1 d . . .
H2B H 0.684(2) 1.2364(17) 0.0483(9) 0.079(6) Uiso 1 1 d . . .
C3 C 0.7115(2) 1.07289(14) 0.01675(8) 0.0558(5) Uani 1 1 d . . .
H3A H 0.615(2) 1.0392(18) 0.0242(10) 0.094(7) Uiso 1 1 d . . .
H3B H 0.716(2) 1.0938(17) -0.0294(10) 0.091(6) Uiso 1 1 d . . .
C4 C 0.81031(18) 0.97768(14) 0.02741(9) 0.0525(4) Uani 1 1 d . . .
H4A H 0.808(2) 0.9543(17) 0.0765(10) 0.089(6) Uiso 1 1 d . . .
H4B H 0.904(2) 1.0067(18) 0.0239(10) 0.100(7) Uiso 1 1 d . . .
C5 C 0.78339(16) 0.88089(13) -0.01465(7) 0.0460(4) Uani 1 1 d . . .
C6 C 0.75626(15) 0.79808(13) -0.04461(7) 0.0431(4) Uani 1 1 d . . .
C7 C 0.72179(17) 0.69489(13) -0.07920(7) 0.0468(4) Uani 1 1 d . . .
H7B H 0.6249(18) 0.6768(13) -0.0763(7) 0.053(4) Uiso 1 1 d . . .
H7B H 0.7387(17) 0.7047(13) -0.1257(8) 0.061(5) Uiso 1 1 d . . .
C8 C 0.79866(16) 0.59042(13) -0.05608(7) 0.0431(4) Uani 1 1 d . . .
H8A H 0.7882(15) 0.5332(13) -0.0874(7) 0.049(4) Uiso 1 1 d . . .
H8B H 0.8984(16) 0.6052(12) -0.0534(7) 0.045(4) Uiso 1 1 d . . .
C9 C 0.75075(16) 0.54205(12) 0.00687(7) 0.0430(4) Uani 1 1 d . . .
H9A H 0.6488(17) 0.5277(12) 0.0030(7) 0.049(4) Uiso 1 1 d . . .
H9B H 0.7946(16) 0.4683(14) 0.0154(7) 0.054(4) Uiso 1 1 d . . .
N10 N 0.77339(11) 0.61655(9) 0.06176(5) 0.0340(3) Uani 1 1 d . . .
C11 C 0.68403(15) 0.59108(12) 0.11472(7) 0.0404(3) Uani 1 1 d . . .
H11A H 0.7156(14) 0.6335(11) 0.1524(7) 0.038(4) Uiso 1 1 d . . .
H11B H 0.6887(15) 0.5094(14) 0.1275(7) 0.053(4) Uiso 1 1 d . . .
C12 C 0.53564(15) 0.62219(13) 0.10193(7) 0.0447(4) Uani 1 1 d . . .
H12A H 0.4956(16) 0.5748(13) 0.0673(8) 0.055(4) Uiso 1 1 d . . .
H12B H 0.4851(16) 0.6048(13) 0.1404(8) 0.053(4) Uiso 1 1 d . . .
C13 C 0.51360(15) 0.74397(13) 0.08279(7) 0.0427(4) Uani 1 1 d . . .
H13A H 0.5642(16) 0.7592(12) 0.0441(7) 0.048(4) Uiso 1 1 d . . .
H13B H 0.4159(17) 0.7554(13) 0.0714(7) 0.052(4) Uiso 1 1 d . . .
C14 C 0.55578(13) 0.82423(12) 0.13268(7) 0.0406(3) Uani 1 1 d . . .
C15 C 0.58971(14) 0.89028(12) 0.17282(7) 0.0416(3) Uani 1 1 d . . .
C16 C 0.63366(17) 0.97353(13) 0.22039(8) 0.0469(4) Uani 1 1 d . . .
H16A H 0.7336(17) 0.9817(12) 0.2182(7) 0.050(4) Uiso 1 1 d . . .
H16B H 0.6136(16) 0.9464(14) 0.2646(8) 0.063(5) Uiso 1 1 d . . .
C17 C 0.56792(17) 1.08835(13) 0.21114(8) 0.0494(4) Uani 1 1 d . . .
H17A H 0.4674(18) 1.0821(14) 0.2166(8) 0.063(5) Uiso 1 1 d . . .
H17B H 0.6049(16) 1.1382(13) 0.2461(8) 0.056(4) Uiso 1 1 d . . .
C18 C 0.59123(15) 1.14143(13) 0.14650(8) 0.0452(4) Uani 1 1 d . . .
H18A H 0.5495(16) 1.2191(15) 0.1458(7) 0.060(5) Uiso 1 1 d . . .
H18B H 0.5419(15) 1.0974(12) 0.1143(7) 0.045(4) Uiso 1 1 d . . .
C19 C 0.81054(15) 1.23029(12) 0.16709(7) 0.0419(4) Uani 1 1 d . . .
H19A H 0.7932(15) 1.3065(13) 0.1492(7) 0.050(4) Uiso 1 1 d . . .
H19B H 0.7720(15) 1.2292(12) 0.2114(7) 0.045(4) Uiso 1 1 d . . .
C20 C 0.96316(16) 1.20630(12) 0.17233(8) 0.0448(4) Uani 1 1 d . . .
H20A H 1.0031(16) 1.2069(13) 0.1287(8) 0.054(4) Uiso 1 1 d . . .
H20B H 1.0082(16) 1.2666(14) 0.1970(8) 0.060(5) Uiso 1 1 d . . .
C21 C 0.99554(14) 1.09540(12) 0.20475(7) 0.0380(3) Uani 1 1 d . . .
H21A H 0.9473(15) 1.0893(12) 0.2462(8) 0.051(4) Uiso 1 1 d . . .
H21B H 0.9572(14) 1.0360(12) 0.1780(7) 0.039(4) Uiso 1 1 d . . .
C22 C 1.14685(14) 1.07328(12) 0.21673(8) 0.0419(3) Uani 1 1 d . . .
H22A H 1.1890(16) 1.1372(13) 0.2396(7) 0.052(4) Uiso 1 1 d . . .
H22B H 1.1918(15) 1.0709(12) 0.1761(7) 0.047(4) Uiso 1 1 d . . .
C23 C 1.17717(15) 0.96711(12) 0.25513(7) 0.0408(3) Uani 1 1 d . . .
H23A H 1.1396(14) 0.9764(12) 0.2992(7) 0.045(4) Uiso 1 1 d . . .
H23B H 1.2747(17) 0.9561(12) 0.2603(7) 0.050(4) Uiso 1 1 d . . .
C24 C 1.11633(14) 0.86019(12) 0.22660(6) 0.0357(3) Uani 1 1 d . . .
H24A H 1.0151(15) 0.8667(11) 0.2250(6) 0.034(3) Uiso 1 1 d . . .
H24B H 1.1355(14) 0.7973(12) 0.2565(7) 0.045(4) Uiso 1 1 d . . .
C25 C 1.16915(15) 0.83147(14) 0.16083(7) 0.0433(4) Uani 1 1 d . . .
H25A H 1.1458(15) 0.8920(13) 0.1303(7) 0.047(4) Uiso 1 1 d . . .
H25B H 1.2677(18) 0.8294(13) 0.1637(8) 0.060(5) Uiso 1 1 d . . .
C26 C 1.11524(14) 0.72168(13) 0.13318(8) 0.0425(4) Uani 1 1 d . . .
H26A H 1.1668(17) 0.7022(13) 0.0945(8) 0.057(4) Uiso 1 1 d . . .
H26B H 1.1301(16) 0.6590(14) 0.1652(8) 0.058(5) Uiso 1 1 d . . .
C27 C 0.96411(14) 0.72417(12) 0.11405(7) 0.0367(3) Uani 1 1 d . . .
H27A H 0.9058(15) 0.7430(12) 0.1523(7) 0.043(4) Uiso 1 1 d . . .
H27B H 0.9482(14) 0.7828(13) 0.0839(7) 0.044(4) Uiso 1 1 d . . .
C28 C 0.91734(14) 0.61563(12) 0.08306(7) 0.0390(3) Uani 1 1 d . . .
H28A H 0.9759(15) 0.6015(12) 0.0456(7) 0.044(4) Uiso 1 1 d . . .
H28B H 0.9350(15) 0.5527(13) 0.1137(7) 0.048(4) Uiso 1 1 d . . .

loop_
_atom_site_aniso_label
_atom_site_aniso_U_11
_atom_site_aniso_U_22
_atom_site_aniso_U_33
_atom_site_aniso_U_23
_atom_site_aniso_U_13
_atom_site_aniso_U_12
N1 0.0439(7) 0.0292(6) 0.0358(6) -0.0018(5) -0.0051(5) 0.0040(5)
C2 0.0903(14) 0.0383(9) 0.0397(9) 0.0031(7) -0.0020(8) 0.0062(9)
C3 0.0881(14) 0.0421(9) 0.0366(8) 0.0001(7) -0.0088(8) 0.0137(9)
C4 0.0531(10) 0.0456(9) 0.0586(10) -0.0100(8) -0.0009(8) 0.0053(8)
C5 0.0530(9) 0.0437(9) 0.0418(8) 0.0022(7) 0.0089(7) 0.0101(7)
C6 0.0503(9) 0.0445(9) 0.0348(7) 0.0012(7) 0.0056(6) 0.0118(7)
C7 0.0515(10) 0.0520(10) 0.0365(8) -0.0066(7) -0.0066(7) 0.0101(8)
C8 0.0470(9) 0.0432(9) 0.0387(8) -0.0165(7) -0.0074(6) 0.0092(7)
C9 0.0493(9) 0.0332(8) 0.0457(8) -0.0111(6) -0.0109(7) 0.0024(7)
N10 0.0361(6) 0.0307(6) 0.0348(6) -0.0052(4) -0.0074(5) 0.0009(5)
C11 0.0499(8) 0.0320(8) 0.0389(8) 0.0029(6) -0.0067(6) -0.0053(6)
C12 0.0435(8) 0.0500(9) 0.0407(8) -0.0034(7) 0.0000(7) -0.0162(7)
C13 0.0317(7) 0.0570(10) 0.0392(8) -0.0005(7) 0.0004(6) 0.0037(7)
C14 0.0301(7) 0.0459(9) 0.0458(8) 0.0051(7) 0.0054(6) 0.0030(6)
C15 0.0341(7) 0.0440(8) 0.0466(8) 0.0049(7) 0.0037(6) -0.0005(6)
C16 0.0478(9) 0.0474(9) 0.0456(9) 0.0045(7) -0.0002(7) -0.0069(7)
C17 0.0449(9) 0.0481(9) 0.0554(10) -0.0102(7) 0.0069(7) -0.0003(7)
C18 0.0410(8) 0.0373(8) 0.0564(9) -0.0058(7) -0.0123(7) 0.0106(7)
C19 0.0500(9) 0.0278(8) 0.0475(9) -0.0051(6) -0.0044(7) 0.0042(6)
C20 0.0460(8) 0.0322(8) 0.0562(10) -0.0048(7) -0.0013(7) -0.0040(7)
C21 0.0358(8) 0.0376(8) 0.0403(8) -0.0021(6) -0.0027(6) -0.0028(6)
C22 0.0344(7) 0.0404(8) 0.0507(9) -0.0085(7) -0.0048(7) -0.0071(6)
C23 0.0339(8) 0.0469(9) 0.0412(8) -0.0085(6) -0.0083(6) 0.0032(7)
C24 0.0317(7) 0.0385(8) 0.0368(7) -0.0016(6) -0.0023(6) 0.0019(6)
C25 0.0304(8) 0.0548(10) 0.0449(8) -0.0121(7) 0.0033(6) -0.0056(7)
C26 0.0327(7) 0.0485(9) 0.0462(8) -0.0138(7) -0.0016(6) 0.0033(6)
C27 0.0359(7) 0.0343(8) 0.0395(8) -0.0035(6) -0.0065(6) 0.0040(6)
C28 0.0376(8) 0.0359(8) 0.0430(8) -0.0068(6) -0.0092(6) 0.0088(6)

loop_
_atom_type_symbol
_atom_type_description
_atom_type_scat_dispersion_real
_atom_type_scat_dispersion_imag
_atom_type_scat_source
C C 0.0033 0.0016 'International Tables Vol C Tables 4.2.6.8 and 6.1.1.4'
H H 0.0000 0.0000 'International Tables Vol C Tables 4.2.6.8 and 6.1.1.4'
N N 0.0061 0.0033 'International Tables Vol C Tables 4.2.6.8 and 6.1.1.4'

loop_
_geom_angle_atom_site_label_1
_geom_angle_atom_site_label_2
_geom_angle_atom_site_label_3
_geom_angle
_geom_angle_site_symmetry_1
_geom_angle_site_symmetry_3
_geom_angle_publ_flag
C18 N1 C19 111.54(11) . . ?
C18 N1 C2 110.56(13) . . ?
C19 N1 C2 110.21(12) . . ?
N1 C2 C3 113.79(13) . . ?
C4 C3 C2 111.70(15) . . ?
C5 C4 C3 113.74(14) . . ?
C6 C5 C4 174.51(16) . . ?
C5 C6 C7 178.03(15) . . ?
C6 C7 C8 115.34(12) . . ?
C9 C8 C7 115.01(13) . . ?
N10 C9 C8 113.61(12) . . ?
C11 N10 C9 112.59(11) . . ?
C11 N10 C28 111.06(11) . . ?
C9 N10 C28 110.91(11) . . ?
N10 C11 C12 113.96(11) . . ?
C11 C12 C13 114.14(12) . . ?
C14 C13 C12 113.84(12) . . ?
C15 C14 C13 179.35(16) . . ?
C14 C15 C16 178.05(15) . . ?
C15 C16 C17 114.29(13) . . ?
C18 C17 C16 114.64(13) . . ?
N1 C18 C17 114.38(12) . . ?
N1 C19 C20 113.08(12) . . ?
C21 C20 C19 112.92(12) . . ?
C22 C21 C20 114.61(12) . . ?
C21 C22 C23 113.98(12) . . ?
C24 C23 C22 115.12(11) . . ?
C25 C24 C23 113.81(12) . . ?
C24 C25 C26 114.49(13) . . ?
C27 C26 C25 114.00(12) . . ?
C28 C27 C26 112.05(11) . . ?
N10 C28 C27 113.56(11) . . ?

loop_
_geom_bond_atom_site_label_1
_geom_bond_atom_site_label_2
_geom_bond_distance
_geom_bond_site_symmetry_2
_geom_bond_publ_flag
N1 C18 1.4655(19) . ?
N1 C19 1.4704(17) . ?
N1 C2 1.4715(19) . ?
C2 C3 1.522(2) . ?
C3 C4 1.509(2) . ?
C4 C5 1.475(2) . ?
C5 C6 1.199(2) . ?
C6 C7 1.467(2) . ?
C7 C8 1.533(2) . ?
C8 C9 1.523(2) . ?
C9 N10 1.4659(16) . ?
N10 C11 1.4620(18) . ?
N10 C28 1.4684(17) . ?
C11 C12 1.519(2) . ?
C12 C13 1.527(2) . ?
C13 C14 1.470(2) . ?
C14 C15 1.1940(19) . ?
C15 C16 1.465(2) . ?
C16 C17 1.529(2) . ?
C17 C18 1.516(2) . ?
C19 C20 1.525(2) . ?
C20 C21 1.521(2) . ?
C21 C22 1.5210(19) . ?
C22 C23 1.529(2) . ?
C23 C24 1.5275(19) . ?
C24 C25 1.5213(19) . ?
C25 C26 1.526(2) . ?
C26 C27 1.5245(19) . ?
C27 C28 1.5182(19) . ?

loop_
_cod_related_entry_id
_cod_related_entry_database
_cod_related_entry_code
1 ChemSpider 21142709
